data_7020531
loop_
_publ_author_name
'Zeckert, Kornelia'

_publ_section_title
;
 Syntheses and structures of lanthanoid(ii) complexes featuring Sn-M (M =
 Al, Ga, In) bonds.
;
_journal_issue 46
_journal_name_full 'Dalton transactions (Cambridge, England : 2003)'
_journal_page_first 14101
_journal_page_last 14106
_journal_paper_doi 10.1039/c2dt31768k
_journal_volume 41
_journal_year 2012
_chemical_formula_moiety 'C42 H54 Al2 N6 Sn2 Yb'
_chemical_formula_sum 'C42 H54 Al2 N6 Sn2 Yb'
_chemical_formula_weight 1107.29
_chemical_name_systematic
;
?
;
_space_group_IT_number 148
_symmetry_cell_setting trigonal
_symmetry_space_group_name_Hall '-R 3'
_symmetry_space_group_name_H-M 'R -3 :H'
_atom_sites_solution_hydrogens geom
_atom_sites_solution_primary direct
_atom_sites_solution_secondary difmap
_audit_conform_dict_location ftp://ftp.iucr.org/pub/cif_core.dic
_audit_conform_dict_name cif_core.dic
_audit_conform_dict_version 2.3
_audit_creation_date 2012-03-29T14:30:46-00:00
_audit_creation_method 'WinGX routine CIF_UPDATE'
_cell_angle_alpha 90
_cell_angle_beta 90
_cell_angle_gamma 120
_cell_formula_units_Z 3
_cell_length_a 14.5590(3)
_cell_length_b 14.5590(3)
_cell_length_c 17.5926(6)
_cell_measurement_reflns_used 8010
_cell_measurement_temperature 130(2)
_cell_measurement_theta_max 32.2271
_cell_measurement_theta_min 3.426
_cell_volume 3229.41(14)
_computing_cell_refinement
;
CrysAlisPro, Oxford Diffraction Ltd.,
Version 1.171.33.58 (release 29-01-2010 CrysAlis171 .NET)
(compiled Jan 29 2010,16:49:25)
;
_computing_data_collection
;
CrysAlisPro, Oxford Diffraction Ltd.,
Version 1.171.33.58 (release 29-01-2010 CrysAlis171 .NET)
(compiled Jan 29 2010,16:49:25)
;
_computing_data_reduction
;
CrysAlisPro, Oxford Diffraction Ltd.,
Version 1.171.33.58 (release 29-01-2010 CrysAlis171 .NET)
(compiled Jan 29 2010,16:49:25)
;
_computing_molecular_graphics 'Ortep-3 for Windows (Farrugia, 1997)'
_computing_publication_material 'WinGX publication routines (Farrugia, 1999)'
_computing_structure_refinement 'SHELXL-97 (Sheldrick, 1997)'
_computing_structure_solution 'SHELXS-97 (Sheldrick, 1997)'
_diffrn_ambient_temperature 130(2)
_diffrn_detector_area_resol_mean 16.356
_diffrn_measured_fraction_theta_full 0.999
_diffrn_measured_fraction_theta_max 0.999
_diffrn_measurement_device_type 'Xcalibur, Sapphire3, Gemini'
_diffrn_measurement_method '\w scans'
_diffrn_orient_matrix_UB_11 0.0045798
_diffrn_orient_matrix_UB_12 0.0246662
_diffrn_orient_matrix_UB_13 0.0356552
_diffrn_orient_matrix_UB_21 0.0234564
_diffrn_orient_matrix_UB_22 -0.0283059
_diffrn_orient_matrix_UB_23 0.0156495
_diffrn_orient_matrix_UB_31 0.0509469
_diffrn_orient_matrix_UB_32 0.0419126
_diffrn_orient_matrix_UB_33 -0.0104069
_diffrn_radiation_monochromator graphite
_diffrn_radiation_type MoK\a
_diffrn_radiation_wavelength 0.71073
_diffrn_reflns_av_R_equivalents 0.0203
_diffrn_reflns_av_unetI/netI 0.0144
_diffrn_reflns_limit_h_max 20
_diffrn_reflns_limit_h_min -15
_diffrn_reflns_limit_k_max 18
_diffrn_reflns_limit_k_min -20
_diffrn_reflns_limit_l_max 23
_diffrn_reflns_limit_l_min -25
_diffrn_reflns_number 10896
_diffrn_reflns_theta_full 30.51
_diffrn_reflns_theta_max 30.51
_diffrn_reflns_theta_min 3.43
_exptl_absorpt_coefficient_mu 3.383
_exptl_absorpt_correction_T_max 1
_exptl_absorpt_correction_T_min 0.62941
_exptl_absorpt_correction_type multi-scan
_exptl_absorpt_process_details
;
CrysAlisPro, Oxford Diffraction Ltd.,
Version 1.171.33.58 (release 29-01-2010 CrysAlis171 .NET)
(compiled Jan 29 2010,16:49:25)
Empirical absorption correction using spherical harmonics,
implemented in SCALE3 ABSPACK scaling algorithm.
;
_exptl_crystal_colour 'dark brown'
_exptl_crystal_density_diffrn 1.708
_exptl_crystal_density_method 'not measured'
_exptl_crystal_description prism
_exptl_crystal_F_000 1632
_exptl_crystal_size_max 0.5
_exptl_crystal_size_mid 0.35
_exptl_crystal_size_min 0.3
_refine_diff_density_max 1.435
_refine_diff_density_min -0.689
_refine_diff_density_rms 0.08
_refine_ls_extinction_method none
_refine_ls_goodness_of_fit_ref 1.093
_refine_ls_hydrogen_treatment constr
_refine_ls_matrix_type full
_refine_ls_number_parameters 81
_refine_ls_number_reflns 2196
_refine_ls_number_restraints 0
_refine_ls_restrained_S_all 1.093
_refine_ls_R_factor_all 0.0192
_refine_ls_R_factor_gt 0.0165
_refine_ls_shift/su_max 0
_refine_ls_shift/su_mean 0
_refine_ls_structure_factor_coef Fsqd
_refine_ls_weighting_details 'calc w=1/[\s^2^(Fo^2^)+(0.0281P)^2^+0.8307P] where P=(Fo^2^+2Fc^2^)/3'
_refine_ls_weighting_scheme calc
_refine_ls_wR_factor_gt 0.0451
_refine_ls_wR_factor_ref 0.0456
_reflns_number_gt 1973
_reflns_number_total 2196
_reflns_threshold_expression >2sigma(I)
_cod_data_source_file c2dt31768k.txt
_cod_data_source_block x1045
_cod_original_sg_symbol_H-M R-3
_cod_database_code 7020531

loop_
_symmetry_equiv_pos_as_xyz
'x, y, z'
'-y, x-y, z'
'-x+y, -x, z'
'x+2/3, y+1/3, z+1/3'
'-y+2/3, x-y+1/3, z+1/3'
'-x+y+2/3, -x+1/3, z+1/3'
'x+1/3, y+2/3, z+2/3'
'-y+1/3, x-y+2/3, z+2/3'
'-x+y+1/3, -x+2/3, z+2/3'
'-x, -y, -z'
'y, -x+y, -z'
'x-y, x, -z'
'-x+2/3, -y+1/3, -z+1/3'
'y+2/3, -x+y+1/3, -z+1/3'
'x-y+2/3, x+1/3, -z+1/3'
'-x+1/3, -y+2/3, -z+2/3'
'y+1/3, -x+y+2/3, -z+2/3'
'x-y+1/3, x+2/3, -z+2/3'

loop_
_atom_site_label
_atom_site_type_symbol
_atom_site_fract_x
_atom_site_fract_y
_atom_site_fract_z
_atom_site_U_iso_or_equiv
_atom_site_adp_type
_atom_site_occupancy
_atom_site_symmetry_multiplicity
_atom_site_calc_flag
_atom_site_refinement_flags
C1 C 0.68204(12) 0.20901(12) 0.18222(9) 0.0166(3) Uani 1 1 d .
C2 C 0.65527(13) 0.11093(13) 0.14983(10) 0.0199(3) Uani 1 1 d .
C3 C 0.68746(15) 0.04675(14) 0.18655(11) 0.0263(4) Uani 1 1 d .
H3 H 0.6718 -0.0193 0.1648 0.032 Uiso 1 1 calc R
C4 C 0.74195(15) 0.07903(15) 0.25427(11) 0.0269(4) Uani 1 1 d .
H4 H 0.7666 0.0373 0.2788 0.032 Uiso 1 1 calc R
C5 C 0.75999(14) 0.17381(14) 0.28586(10) 0.0241(3) Uani 1 1 d .
H5 H 0.7943 0.1945 0.3338 0.029 Uiso 1 1 calc R
C6 C 0.59201(15) 0.07157(14) 0.07780(11) 0.0274(4) Uani 1 1 d .
H6A H 0.5749 0.1246 0.059 0.041 Uiso 1 1 calc R
H6B H 0.5262 0.005 0.088 0.041 Uiso 1 1 calc R
H6C H 0.6336 0.0594 0.0395 0.041 Uiso 1 1 calc R
C7 C 0.51531(14) 0.24322(14) -0.07024(11) 0.0262(4) Uani 1 1 d .
H7A H 0.4755 0.2779 -0.0545 0.039 Uiso 1 1 calc R
H7B H 0.4858 0.1741 -0.0452 0.039 Uiso 1 1 calc R
H7C H 0.5101 0.2333 -0.1255 0.039 Uiso 1 1 calc R
N1 N 0.73080(11) 0.23754(11) 0.25130(8) 0.0191(3) Uani 1 1 d .
Al1 Al 0.6667 0.3333 -0.04096(6) 0.01986(18) Uani 1 3 d S
Sn1 Sn 0.6667 0.3333 0.120000(10) 0.01483(5) Uani 1 3 d S
Yb1 Yb 0.6667 0.3333 0.3333 0.01593(5) Uani 1 6 d S

loop_
_atom_site_aniso_label
_atom_site_aniso_U_11
_atom_site_aniso_U_22
_atom_site_aniso_U_33
_atom_site_aniso_U_23
_atom_site_aniso_U_13
_atom_site_aniso_U_12
C1 0.0171(7) 0.0194(7) 0.0141(7) 0.0011(6) 0.0020(5) 0.0098(6)
C2 0.0210(7) 0.0197(7) 0.0180(8) -0.0004(6) 0.0012(6) 0.0095(6)
C3 0.0330(9) 0.0211(8) 0.0279(10) -0.0006(7) -0.0001(7) 0.0158(7)
C4 0.0348(9) 0.0278(9) 0.0259(9) 0.0037(7) -0.0014(7) 0.0214(8)
C5 0.0295(9) 0.0294(8) 0.0177(8) 0.0016(7) -0.0013(7) 0.0178(7)
C6 0.0331(9) 0.0227(8) 0.0242(10) -0.0052(7) -0.0066(7) 0.0124(7)
C7 0.0252(8) 0.0287(9) 0.0203(9) -0.0010(7) -0.0005(7) 0.0101(7)
N1 0.0246(7) 0.0228(7) 0.0136(6) 0.0003(5) 0.0003(5) 0.0146(6)
Al1 0.0237(3) 0.0237(3) 0.0121(4) 0 0 0.01186(13)
Sn1 0.01744(7) 0.01744(7) 0.00961(10) 0 0 0.00872(3)
Yb1 0.01849(6) 0.01849(6) 0.01082(8) 0 0 0.00924(3)

loop_
_atom_type_symbol
_atom_type_description
_atom_type_scat_dispersion_real
_atom_type_scat_dispersion_imag
_atom_type_scat_source
C C 0.0033 0.0016 'International Tables Vol C Tables 4.2.6.8 and 6.1.1.4'
H H 0 0 'International Tables Vol C Tables 4.2.6.8 and 6.1.1.4'
N N 0.0061 0.0033 'International Tables Vol C Tables 4.2.6.8 and 6.1.1.4'
Al Al 0.0645 0.0514 'International Tables Vol C Tables 4.2.6.8 and 6.1.1.4'
Sn Sn -0.6537 1.4246 'International Tables Vol C Tables 4.2.6.8 and 6.1.1.4'
Yb Yb -0.385 5.5486 'International Tables Vol C Tables 4.2.6.8 and 6.1.1.4'

loop_
_geom_angle_atom_site_label_1
_geom_angle_atom_site_label_2
_geom_angle_atom_site_label_3
_geom_angle
_geom_angle_site_symmetry_1
_geom_angle_site_symmetry_3
N1 C1 C2 120.71(14) . .
N1 C1 Sn1 116.13(11) . .
C2 C1 Sn1 122.74(12) . .
C3 C2 C1 118.63(16) . .
C3 C2 C6 118.84(15) . .
C1 C2 C6 122.53(15) . .
C4 C3 C2 120.07(16) . .
C4 C3 H3 120 . .
C2 C3 H3 120 . .
C3 C4 C5 118.48(16) . .
C3 C4 H4 120.8 . .
C5 C4 H4 120.8 . .
N1 C5 C4 122.57(17) . .
N1 C5 H5 118.7 . .
C4 C5 H5 118.7 . .
C2 C6 H6A 109.5 . .
C2 C6 H6B 109.5 . .
H6A C6 H6B 109.5 . .
C2 C6 H6C 109.5 . .
H6A C6 H6C 109.5 . .
H6B C6 H6C 109.5 . .
Al1 C7 H7A 109.5 . .
Al1 C7 H7B 109.5 . .
H7A C7 H7B 109.5 . .
Al1 C7 H7C 109.5 . .
H7A C7 H7C 109.5 . .
H7B C7 H7C 109.5 . .
C5 N1 C1 119.29(14) . .
C5 N1 Yb1 117.46(11) . .
C1 N1 Yb1 113.78(10) . .
C7 Al1 C7 113.53(5) 2_655 .
C7 Al1 C7 113.53(5) 2_655 3_665
C7 Al1 C7 113.53(5) . 3_665
C7 Al1 Sn1 105.02(6) 2_655 .
C7 Al1 Sn1 105.02(6) . .
C7 Al1 Sn1 105.02(6) 3_665 .
C1 Sn1 C1 97.78(5) . 2_655
C1 Sn1 C1 97.78(5) . 3_665
C1 Sn1 C1 97.78(5) 2_655 3_665
C1 Sn1 Al1 119.54(4) . .
C1 Sn1 Al1 119.54(4) 2_655 .
C1 Sn1 Al1 119.54(4) 3_665 .
C1 Sn1 Yb1 60.46(4) . .
C1 Sn1 Yb1 60.46(4) 2_655 .
C1 Sn1 Yb1 60.46(4) 3_665 .
Al1 Sn1 Yb1 180 . .
N1 Yb1 N1 180.00(5) 16_655 .
N1 Yb1 N1 89.79(5) 16_655 17
N1 Yb1 N1 90.21(5) . 17
N1 Yb1 N1 90.21(5) 16_655 3_665
N1 Yb1 N1 89.79(5) . 3_665
N1 Yb1 N1 90.21(5) 17 3_665
N1 Yb1 N1 90.21(5) 16_655 2_655
N1 Yb1 N1 89.79(5) . 2_655
N1 Yb1 N1 180 17 2_655
N1 Yb1 N1 89.79(5) 3_665 2_655
N1 Yb1 N1 89.79(5) 16_655 18_545
N1 Yb1 N1 90.21(5) . 18_545
N1 Yb1 N1 89.79(5) 17 18_545
N1 Yb1 N1 180 3_665 18_545
N1 Yb1 N1 90.21(5) 2_655 18_545
N1 Yb1 Sn1 54.59(3) 16_655 16_655
N1 Yb1 Sn1 125.41(3) . 16_655
N1 Yb1 Sn1 54.59(3) 17 16_655
N1 Yb1 Sn1 125.42(3) 3_665 16_655
N1 Yb1 Sn1 125.42(3) 2_655 16_655
N1 Yb1 Sn1 54.59(3) 18_545 16_655
N1 Yb1 Sn1 125.42(3) 16_655 .
N1 Yb1 Sn1 54.58(3) . .
N1 Yb1 Sn1 125.41(3) 17 .
N1 Yb1 Sn1 54.58(3) 3_665 .
N1 Yb1 Sn1 54.58(3) 2_655 .
N1 Yb1 Sn1 125.41(3) 18_545 .
Sn1 Yb1 Sn1 180 16_655 .

loop_
_geom_bond_atom_site_label_1
_geom_bond_atom_site_label_2
_geom_bond_distance
_geom_bond_site_symmetry_2
C1 N1 1.363(2) .
C1 C2 1.400(2) .
C1 Sn1 2.2203(16) .
C2 C3 1.396(2) .
C2 C6 1.501(2) .
C3 C4 1.377(3) .
C3 H3 0.95 .
C4 C5 1.385(2) .
C4 H4 0.95 .
C5 N1 1.344(2) .
C5 H5 0.95 .
C6 H6A 0.98 .
C6 H6B 0.98 .
C6 H6C 0.98 .
C7 Al1 1.9878(17) .
C7 H7A 0.98 .
C7 H7B 0.98 .
C7 H7C 0.98 .
N1 Yb1 2.4904(13) .
Al1 C7 1.9878(17) 2_655
Al1 C7 1.9878(17) 3_665
Al1 Sn1 2.8317(10) .
Sn1 C1 2.2203(16) 2_655
Sn1 C1 2.2203(16) 3_665
Sn1 Yb1 3.7531(2) .
Yb1 N1 2.4903(13) 16_655
Yb1 N1 2.4903(14) 17
Yb1 N1 2.4904(13) 3_665
Yb1 N1 2.4904(14) 2_655
Yb1 N1 2.4904(14) 18_545
Yb1 Sn1 3.7531(2) 16_655
